data_4315507
loop_
_publ_author_name
'Pei-Xin Li'
'Chun-Li Hu'
'Xiang Xu'
'Rui-Yao Wang'
'Chuan-Fu Sun'
'Jiang-Gao Mao'

_publ_section_title
;
 Explorations of New Second-Order Nonlinear Optical Materials in the
 KI-MII-IV-O Systems
;
_journal_name_full 'Inorganic Chemistry'
_journal_page_first 4599
_journal_page_last 4605
_journal_paper_doi 10.1021/ic100234e
_journal_volume 49
_journal_year 2010
_chemical_formula_sum 'H4 I4 K2 Mg O14'
_chemical_formula_weight 838.14
_chemical_name_systematic
; 
 ? 
;
_space_group_IT_number 5
_symmetry_cell_setting monoclinic
_symmetry_space_group_name_Hall 'I 2y'
_symmetry_space_group_name_H-M 'I 1 2 1'
_atom_sites_solution_hydrogens geom
_atom_sites_solution_primary direct
_atom_sites_solution_secondary difmap
_audit_creation_method SHELXL-97
_cell_angle_alpha 90.00
_cell_angle_beta 90.009(18)
_cell_angle_gamma 90.00
_cell_formula_units_Z 2
_cell_length_a 8.305(9)
_cell_length_b 7.760(8)
_cell_length_c 11.101(12)
_cell_measurement_reflns_used 349
_cell_measurement_temperature 293(2)
_cell_measurement_theta_max 27.4526
_cell_measurement_theta_min 3.0629
_cell_volume 715.4(13)
_computing_structure_refinement 'SHELXL-97 (Sheldrick, 1997)'
_computing_structure_solution 'SHELXS-97 (Sheldrick, 1990)'
_diffrn_ambient_temperature 293(2)
_diffrn_detector_area_resol_mean 13.6612
_diffrn_measured_fraction_theta_full 0.991
_diffrn_measured_fraction_theta_max 0.991
_diffrn_measurement_device_type Mercury2
_diffrn_measurement_method CCD_Profile_fitting
_diffrn_radiation_monochromator graphite
_diffrn_radiation_source 'fine-focus sealed tube'
_diffrn_radiation_type MoK\a
_diffrn_radiation_wavelength 0.71073
_diffrn_reflns_av_R_equivalents 0.0816
_diffrn_reflns_av_sigmaI/netI 0.0821
_diffrn_reflns_limit_h_max 10
_diffrn_reflns_limit_h_min -9
_diffrn_reflns_limit_k_max 10
_diffrn_reflns_limit_k_min -10
_diffrn_reflns_limit_l_max 14
_diffrn_reflns_limit_l_min -12
_diffrn_reflns_number 2785
_diffrn_reflns_theta_full 27.77
_diffrn_reflns_theta_max 27.77
_diffrn_reflns_theta_min 3.06
_exptl_absorpt_coefficient_mu 9.405
_exptl_absorpt_correction_T_max 1.0000
_exptl_absorpt_correction_T_min 0.4358
_exptl_absorpt_correction_type multi-scan
_exptl_crystal_colour colorless
_exptl_crystal_density_diffrn 3.891
_exptl_crystal_density_method 'not measured'
_exptl_crystal_description rectangle
_exptl_crystal_F_000 756
_exptl_crystal_size_max 0.2000
_exptl_crystal_size_mid 0.2000
_exptl_crystal_size_min 0.2000
_refine_diff_density_max 3.520
_refine_diff_density_min -3.220
_refine_diff_density_rms 0.478
_refine_ls_abs_structure_details 'Flack H D (1983), Acta Cryst. A39, 876-881'
_refine_ls_abs_structure_Flack 0.05(8)
_refine_ls_extinction_method none
_refine_ls_goodness_of_fit_ref 1.056
_refine_ls_hydrogen_treatment none
_refine_ls_matrix_type full
_refine_ls_number_parameters 98
_refine_ls_number_reflns 1650
_refine_ls_number_restraints 1
_refine_ls_restrained_S_all 1.056
_refine_ls_R_factor_all 0.0699
_refine_ls_R_factor_gt 0.0676
_refine_ls_shift/su_max 0.000
_refine_ls_shift/su_mean 0.000
_refine_ls_structure_factor_coef Fsqd
_refine_ls_weighting_details 'calc w=1/[\s^2^(Fo^2^)+(0.1192P)^2^+0.0000P] where P=(Fo^2^+2Fc^2^)/3'
_refine_ls_weighting_scheme calc
_refine_ls_wR_factor_gt 0.1760
_refine_ls_wR_factor_ref 0.1803
_reflns_number_gt 1541
_reflns_number_total 1650
_reflns_threshold_expression >2sigma(I)
_cod_data_source_file ic100234e_si_002_4.cif
_cod_data_source_block comp4
_cod_depositor_comments
;
The following automatic conversions were performed:

'_exptl_absorpt_correction_type' value 'Multi-scan' changed to
'multi-scan' according to the built-in table from CIF Core dictionary
named 'cif_core.dic' version 2.4.1 from 2010-06-29.

Automatic conversion script
Id: cif_fix_values 1646 2011-03-28 12:23:43Z adriana 
;
_cod_database_code 4315507

loop_
_symmetry_equiv_pos_as_xyz
'x, y, z'
'-x, y, -z'
'x+1/2, y+1/2, z+1/2'
'-x+1/2, y+1/2, -z+1/2'

loop_
_atom_site_label
_atom_site_type_symbol
_atom_site_fract_x
_atom_site_fract_y
_atom_site_fract_z
_atom_site_U_iso_or_equiv
_atom_site_adp_type
_atom_site_occupancy
_atom_site_symmetry_multiplicity
_atom_site_calc_flag
_atom_site_refinement_flags
_atom_site_disorder_assembly
_atom_site_disorder_group
K1 K 1.0000 1.8678(8) 1.0000 0.0247(10) Uani 1 2 d S . .
K2 K 1.0000 1.3402(8) 1.0000 0.0289(13) Uani 1 2 d S . .
Mg1 Mg 0.5000 1.4170(10) 1.0000 0.0238(16) Uani 1 2 d S . .
I1 I 1.23971(7) 2.09030(18) 0.72180(6) 0.0177(3) Uani 1 1 d . . .
I2 I 0.74771(7) 1.59942(5) 0.76247(7) 0.0177(3) Uani 1 1 d . . .
O1 O 1.4388(9) 2.0988(17) 0.6555(8) 0.0259(18) Uani 1 1 d . . .
O2 O 1.1698(12) 1.9005(12) 0.6417(9) 0.025(2) Uani 1 1 d . . .
O3 O 1.2783(12) 1.9904(15) 0.8643(9) 0.029(2) Uani 1 1 d . . .
O4 O 0.7270(12) 1.7921(15) 0.8579(11) 0.025(2) Uani 1 1 d . . .
O5 O 0.7056(13) 1.4380(13) 0.8767(9) 0.022(2) Uani 1 1 d . . .
O6 O 0.5588(10) 1.6128(17) 0.6815(8) 0.028(2) Uani 1 1 d . . .
O1W O 0.5000 1.6815(19) 1.0000 0.029(3) Uani 1 2 d S . .
H1WA H 0.4252 1.7181 1.0457 0.044 Uiso 0.50 1 d PR . .
H1WB H 0.5904 1.7181 1.0257 0.044 Uiso 0.50 1 d PR . .
O2W O 0.5000 1.155(2) 1.0000 0.041(4) Uani 1 2 d S . .
H2WA H 0.5904 1.1180 1.0257 0.061 Uiso 0.50 1 d PR . .
H2WB H 0.4844 1.1180 0.9286 0.061 Uiso 0.50 1 d PR . .

loop_
_atom_site_aniso_label
_atom_site_aniso_U_11
_atom_site_aniso_U_22
_atom_site_aniso_U_33
_atom_site_aniso_U_23
_atom_site_aniso_U_13
_atom_site_aniso_U_12
K1 0.028(3) 0.023(2) 0.022(2) 0.000 0.0008(18) 0.000
K2 0.043(3) 0.023(3) 0.021(2) 0.000 -0.004(2) 0.000
Mg1 0.020(3) 0.019(3) 0.032(4) 0.000 0.005(3) 0.000
I1 0.0187(4) 0.0171(5) 0.0174(4) 0.0002(6) 0.0040(3) -0.0007(4)
I2 0.0179(4) 0.0182(6) 0.0169(4) 0.0021(6) 0.0052(3) 0.0001(4)
O1 0.022(4) 0.027(4) 0.029(4) -0.004(6) -0.002(3) -0.001(5)
O2 0.031(5) 0.021(5) 0.023(5) -0.002(4) 0.004(4) -0.002(4)
O3 0.037(6) 0.023(5) 0.026(5) 0.012(5) 0.003(5) 0.003(4)
O4 0.020(5) 0.027(5) 0.027(5) -0.002(5) -0.004(4) 0.000(5)
O5 0.027(6) 0.023(5) 0.017(5) 0.007(4) 0.007(4) -0.003(4)
O6 0.023(4) 0.037(6) 0.025(4) 0.005(5) -0.007(3) 0.000(5)
O1W 0.042(8) 0.021(7) 0.026(7) 0.000 0.017(7) 0.000
O2W 0.047(9) 0.034(9) 0.042(9) 0.000 -0.023(8) 0.000

loop_
_atom_type_symbol
_atom_type_description
_atom_type_scat_dispersion_real
_atom_type_scat_dispersion_imag
_atom_type_scat_source
O O 0.0106 0.0060 'International Tables Vol C Tables 4.2.6.8 and 6.1.1.4'
H H 0.0000 0.0000 'International Tables Vol C Tables 4.2.6.8 and 6.1.1.4'
K K 0.2009 0.2494 'International Tables Vol C Tables 4.2.6.8 and 6.1.1.4'
Mg Mg 0.0486 0.0363 'International Tables Vol C Tables 4.2.6.8 and 6.1.1.4'
I I -0.4742 1.8119 'International Tables Vol C Tables 4.2.6.8 and 6.1.1.4'

loop_
_geom_angle_atom_site_label_1
_geom_angle_atom_site_label_2
_geom_angle_atom_site_label_3
_geom_angle
_geom_angle_site_symmetry_1
_geom_angle_site_symmetry_3
_geom_angle_publ_flag
O1 K1 O1 81.5(5) 4_746 3_445 ?
O1 K1 O6 158.2(3) 4_746 3 ?
O1 K1 O6 95.5(3) 3_445 3 ?
O1 K1 O6 95.5(3) 4_746 4_656 ?
O1 K1 O6 158.2(3) 3_445 4_656 ?
O6 K1 O6 94.9(5) 3 4_656 ?
O1 K1 O4 68.9(3) 4_746 . ?
O1 K1 O4 92.5(3) 3_445 . ?
O6 K1 O4 132.9(3) 3 . ?
O6 K1 O4 66.5(3) 4_656 . ?
O1 K1 O4 92.5(3) 4_746 2_757 ?
O1 K1 O4 68.9(3) 3_445 2_757 ?
O6 K1 O4 66.5(3) 3 2_757 ?
O6 K1 O4 132.9(3) 4_656 2_757 ?
O4 K1 O4 156.0(5) . 2_757 ?
O1 K1 O3 77.1(3) 4_746 . ?
O1 K1 O3 135.7(3) 3_445 . ?
O6 K1 O3 90.7(3) 3 . ?
O6 K1 O3 63.1(3) 4_656 . ?
O4 K1 O3 114.5(3) . . ?
O4 K1 O3 73.8(3) 2_757 . ?
O1 K1 O3 135.7(3) 4_746 2_757 ?
O1 K1 O3 77.1(3) 3_445 2_757 ?
O6 K1 O3 63.1(3) 3 2_757 ?
O6 K1 O3 90.7(3) 4_656 2_757 ?
O4 K1 O3 73.8(3) . 2_757 ?
O4 K1 O3 114.5(3) 2_757 2_757 ?
O3 K1 O3 141.9(5) . 2_757 ?
O1 K1 K2 139.2(2) 4_746 1_565 ?
O1 K1 K2 139.2(2) 3_445 1_565 ?
O6 K1 K2 47.5(2) 3 1_565 ?
O6 K1 K2 47.5(2) 4_656 1_565 ?
O4 K1 K2 102.0(3) . 1_565 ?
O4 K1 K2 102.0(3) 2_757 1_565 ?
O3 K1 K2 71.0(3) . 1_565 ?
O3 K1 K2 71.0(3) 2_757 1_565 ?
O1 K1 I1 24.36(18) 4_746 4_746 ?
O1 K1 I1 94.5(3) 3_445 4_746 ?
O6 K1 I1 136.49(18) 3 4_746 ?
O6 K1 I1 91.0(2) 4_656 4_746 ?
O4 K1 I1 88.7(3) . 4_746 ?
O4 K1 I1 78.1(3) 2_757 4_746 ?
O3 K1 I1 54.4(2) . 4_746 ?
O3 K1 I1 160.0(3) 2_757 4_746 ?
K2 K1 I1 123.31(9) 1_565 4_746 ?
O1 K1 I1 94.5(3) 4_746 3_445 ?
O1 K1 I1 24.36(18) 3_445 3_445 ?
O6 K1 I1 91.0(2) 3 3_445 ?
O6 K1 I1 136.49(18) 4_656 3_445 ?
O4 K1 I1 78.1(3) . 3_445 ?
O4 K1 I1 88.7(3) 2_757 3_445 ?
O3 K1 I1 160.0(3) . 3_445 ?
O3 K1 I1 54.4(2) 2_757 3_445 ?
K2 K1 I1 123.31(9) 1_565 3_445 ?
I1 K1 I1 113.38(19) 4_746 3_445 ?
O1 K1 I2 44.12(17) 4_746 . ?
O1 K1 I2 85.5(2) 3_445 . ?
O6 K1 I2 157.56(19) 3 . ?
O6 K1 I2 77.7(2) 4_656 . ?
O4 K1 I2 25.0(2) . . ?
O4 K1 I2 133.4(3) 2_757 . ?
O3 K1 I2 104.3(2) . . ?
O3 K1 I2 95.5(2) 2_757 . ?
K2 K1 I2 121.73(9) 1_565 . ?
I1 K1 I2 65.46(10) 4_746 . ?
I1 K1 I2 80.65(12) 3_445 . ?
O1 K2 O1 83.8(5) 3_445 4_746 ?
O1 K2 O6 157.3(3) 3_445 4_646 ?
O1 K2 O6 92.4(3) 4_746 4_646 ?
O1 K2 O6 92.4(3) 3_445 3_545 ?
O1 K2 O6 157.3(3) 4_746 3_545 ?
O6 K2 O6 99.2(5) 4_646 3_545 ?
O1 K2 O5 70.3(3) 3_445 2_757 ?
O1 K2 O5 87.1(3) 4_746 2_757 ?
O6 K2 O5 132.0(3) 4_646 2_757 ?
O6 K2 O5 70.7(3) 3_545 2_757 ?
O1 K2 O5 87.1(3) 3_445 . ?
O1 K2 O5 70.3(3) 4_746 . ?
O6 K2 O5 70.7(3) 4_646 . ?
O6 K2 O5 132.0(3) 3_545 . ?
O5 K2 O5 149.7(4) 2_757 . ?
O1 K2 O2 111.6(3) 3_445 4_746 ?
O1 K2 O2 54.1(3) 4_746 4_746 ?
O6 K2 O2 83.4(3) 4_646 4_746 ?
O6 K2 O2 107.8(3) 3_545 4_746 ?
O5 K2 O2 58.1(3) 2_757 4_746 ?
O5 K2 O2 116.9(3) . 4_746 ?
O1 K2 O2 54.1(3) 3_445 3_445 ?
O1 K2 O2 111.6(3) 4_746 3_445 ?
O6 K2 O2 107.8(3) 4_646 3_445 ?
O6 K2 O2 83.4(3) 3_545 3_445 ?
O5 K2 O2 116.9(3) 2_757 3_445 ?
O5 K2 O2 58.1(3) . 3_445 ?
O2 K2 O2 163.2(4) 4_746 3_445 ?
O1 K2 K1 138.1(2) 3_445 1_545 ?
O1 K2 K1 138.1(2) 4_746 1_545 ?
O6 K2 K1 49.6(3) 4_646 1_545 ?
O6 K2 K1 49.6(3) 3_545 1_545 ?
O5 K2 K1 105.2(2) 2_757 1_545 ?
O5 K2 K1 105.2(2) . 1_545 ?
O2 K2 K1 98.4(2) 4_746 1_545 ?
O2 K2 K1 98.4(2) 3_445 1_545 ?
O1 K2 I1 25.77(19) 3_445 3_445 ?
O1 K2 I1 98.1(3) 4_746 3_445 ?
O6 K2 I1 134.99(19) 4_646 3_445 ?
O6 K2 I1 87.3(2) 3_545 3_445 ?
O5 K2 I1 92.3(2) 2_757 3_445 ?
O5 K2 I1 72.2(2) . 3_445 ?
O2 K2 I1 136.9(3) 4_746 3_445 ?
O2 K2 I1 28.37(18) 3_445 3_445 ?
K1 K2 I1 120.64(10) 1_545 3_445 ?
O1 K2 I1 98.1(3) 3_445 4_746 ?
O1 K2 I1 25.77(19) 4_746 4_746 ?
O6 K2 I1 87.3(2) 4_646 4_746 ?
O6 K2 I1 134.99(19) 3_545 4_746 ?
O5 K2 I1 72.2(2) 2_757 4_746 ?
O5 K2 I1 92.3(2) . 4_746 ?
O2 K2 I1 28.37(17) 4_746 4_746 ?
O2 K2 I1 136.9(3) 3_445 4_746 ?
K1 K2 I1 120.64(10) 1_545 4_746 ?
I1 K2 I1 118.72(19) 3_445 4_746 ?
O1 K2 I2 44.64(17) 3_445 2_757 ?
O1 K2 I2 87.0(2) 4_746 2_757 ?
O6 K2 I2 157.76(19) 4_646 2_757 ?
O6 K2 I2 74.9(2) 3_545 2_757 ?
O5 K2 I2 25.74(18) 2_757 2_757 ?
O5 K2 I2 129.2(3) . 2_757 ?
O2 K2 I2 78.3(2) 4_746 2_757 ?
O2 K2 I2 93.0(2) 3_445 2_757 ?
K1 K2 I2 120.85(9) 1_545 2_757 ?
I1 K2 I2 66.88(10) 3_445 2_757 ?
I1 K2 I2 82.53(12) 4_746 2_757 ?
O2W Mg1 O1W 180.000(10) . . ?
O2W Mg1 O2 86.5(3) . 4_646 ?
O1W Mg1 O2 93.5(3) . 4_646 ?
O2W Mg1 O2 86.5(3) . 3_445 ?
O1W Mg1 O2 93.5(3) . 3_445 ?
O2 Mg1 O2 173.1(6) 4_646 3_445 ?
O2W Mg1 O5 94.3(3) . . ?
O1W Mg1 O5 85.7(3) . . ?
O2 Mg1 O5 93.4(4) 4_646 . ?
O2 Mg1 O5 87.1(4) 3_445 . ?
O2W Mg1 O5 94.3(3) . 2_657 ?
O1W Mg1 O5 85.7(3) . 2_657 ?
O2 Mg1 O5 87.1(4) 4_646 2_657 ?
O2 Mg1 O5 93.4(4) 3_445 2_657 ?
O5 Mg1 O5 171.5(7) . 2_657 ?
O2W Mg1 K2 81.83(14) . 1_455 ?
O1W Mg1 K2 98.17(14) . 1_455 ?
O2 Mg1 K2 48.1(3) 4_646 1_455 ?
O2 Mg1 K2 130.6(3) 3_445 1_455 ?
O5 Mg1 K2 141.3(3) . 1_455 ?
O5 Mg1 K2 40.6(3) 2_657 1_455 ?
O2W Mg1 K2 81.83(14) . . ?
O1W Mg1 K2 98.17(14) . . ?
O2 Mg1 K2 130.6(3) 4_646 . ?
O2 Mg1 K2 48.1(3) 3_445 . ?
O5 Mg1 K2 40.6(3) . . ?
O5 Mg1 K2 141.3(3) 2_657 . ?
K2 Mg1 K2 163.7(3) 1_455 . ?
O3 I1 O1 102.2(5) . . ?
O3 I1 O2 98.0(5) . . ?
O1 I1 O2 97.0(5) . . ?
O3 I1 K2 104.4(4) . 3_554 ?
O1 I1 K2 40.3(4) . 3_554 ?
O2 I1 K2 56.7(3) . 3_554 ?
O3 I1 K1 133.9(3) . 3_554 ?
O1 I1 K1 38.9(4) . 3_554 ?
O2 I1 K1 108.3(3) . 3_554 ?
K2 I1 K1 63.95(10) 3_554 3_554 ?
O3 I1 K1 39.8(3) . . ?
O1 I1 K1 140.6(4) . . ?
O2 I1 K1 82.6(3) . . ?
K2 I1 K1 123.60(17) 3_554 . ?
K1 I1 K1 169.01(13) 3_554 . ?
O6 I2 O5 102.7(5) . . ?
O6 I2 O4 99.1(5) . . ?
O5 I2 O4 98.1(5) . . ?
O6 I2 K2 145.7(4) . . ?
O5 I2 K2 43.9(4) . . ?
O4 I2 K2 94.6(4) . . ?
O6 I2 K1 139.4(4) . . ?
O5 I2 K1 90.0(4) . . ?
O4 I2 K1 40.4(3) . . ?
K2 I2 K1 62.58(10) . . ?
O6 I2 K1 38.5(4) . 3_444 ?
O5 I2 K1 95.7(4) . 3_444 ?
O4 I2 K1 137.5(3) . 3_444 ?
K2 I2 K1 122.32(16) . 3_444 ?
K1 I2 K1 174.27(14) . 3_444 ?
O6 I2 K2 34.1(4) . 3_454 ?
O5 I2 K2 136.6(4) . 3_454 ?
O4 I2 K2 89.5(4) . 3_454 ?
K2 I2 K2 175.73(12) . 3_454 ?
K1 I2 K2 120.54(16) . 3_454 ?
K1 I2 K2 54.40(10) 3_444 3_454 ?
I1 O1 K2 113.9(5) . 3_554 ?
I1 O1 K1 116.8(5) . 3_554 ?
K2 O1 K1 97.3(3) 3_554 3_554 ?
I1 O2 Mg1 121.9(5) . 3_554 ?
I1 O2 K2 94.9(4) . 3_554 ?
Mg1 O2 K2 102.4(4) 3_554 3_554 ?
I1 O3 K1 117.1(5) . . ?
I2 O4 K1 114.6(5) . . ?
I2 O5 Mg1 129.5(6) . . ?
I2 O5 K2 110.3(5) . . ?
Mg1 O5 K2 110.0(4) . . ?
I2 O6 K2 124.0(5) . 3_454 ?
I2 O6 K1 117.8(5) . 3_444 ?
K2 O6 K1 82.9(3) 3_454 3_444 ?
Mg1 O1W H1WA 109.5 . . ?
Mg1 O1W H1WB 109.5 . . ?
H1WA O1W H1WB 109.4 . . ?
Mg1 O2W H2WA 109.5 . . ?
Mg1 O2W H2WB 109.5 . . ?
H2WA O2W H2WB 109.5 . . ?

loop_
_geom_bond_atom_site_label_1
_geom_bond_atom_site_label_2
_geom_bond_distance
_geom_bond_site_symmetry_2
_geom_bond_publ_flag
K1 O1 2.756(12) 4_746 ?
K1 O1 2.756(13) 3_445 ?
K1 O6 2.813(12) 3 ?
K1 O6 2.813(12) 4_656 ?
K1 O4 2.824(11) . ?
K1 O4 2.824(11) 2_757 ?
K1 O3 2.918(10) . ?
K1 O3 2.918(10) 2_757 ?
K1 K2 3.666(7) 1_565 ?
K1 I1 3.921(5) 4_746 ?
K1 I1 3.921(5) 3_445 ?
K1 I2 3.959(4) . ?
K2 O1 2.696(12) 3_445 ?
K2 O1 2.696(12) 4_746 ?
K2 O6 2.723(11) 4_646 ?
K2 O6 2.722(11) 3_545 ?
K2 O5 2.903(12) 2_757 ?
K2 O5 2.903(12) . ?
K2 O2 3.196(10) 4_746 ?
K2 O2 3.196(10) 3_445 ?
K2 K1 3.666(7) 1_545 ?
K2 I1 3.808(4) 3_445 ?
K2 I1 3.808(4) 4_746 ?
K2 I2 3.923(4) 2_757 ?
Mg1 O2W 2.036(18) . ?
Mg1 O1W 2.053(17) . ?
Mg1 O2 2.116(11) 4_646 ?
Mg1 O2 2.116(11) 3_445 ?
Mg1 O5 2.195(10) . ?
Mg1 O5 2.195(10) 2_657 ?
Mg1 K2 4.195(5) 1_455 ?
I1 O3 1.791(10) . ?
I1 O1 1.811(8) . ?
I1 O2 1.816(10) . ?
I1 K2 3.808(4) 3_554 ?
I1 K1 3.921(5) 3_554 ?
I2 O6 1.811(8) . ?
I2 O5 1.816(10) . ?
I2 O4 1.840(12) . ?
I2 K1 3.994(4) 3_444 ?
I2 K2 4.026(4) 3_454 ?
O1 K2 2.696(12) 3_554 ?
O1 K1 2.756(12) 3_554 ?
O2 Mg1 2.116(10) 3_554 ?
O2 K2 3.196(10) 3_554 ?
O6 K2 2.722(11) 3_454 ?
O6 K1 2.813(12) 3_444 ?
O1W H1WA 0.8510 . ?
O1W H1WB 0.8523 . ?
O2W H2WA 0.8523 . ?
O2W H2WB 0.8520 . ?
